data_4514485
loop_
_publ_author_name
'Chalana, Ashish'
'Karri, Ramesh'
'Das, Ranajit'
'Kumar, Binayak'
'Rai, Rakesh Kumar'
'Saxena, Himani'
'Gupta, Ashish'
'Banerjee, Mainak'
'Jha, Kunal Kumar'
'Roy, Gouriprasanna'

_publ_section_title
;
 Copper-Driven Deselenization: A Strategy for Selective Conversion of
 Copper Ion to Nanozyme and Its Implication for Copper-Related Disorders.
;
_journal_issue 5
_journal_name_full 'ACS applied materials &amp; interfaces'
_journal_page_first 4766
_journal_page_last 4776
_journal_paper_doi 10.1021/acsami.8b16786
_journal_volume 11
_journal_year 2019
_chemical_formula_moiety 'C11 H14 N2 O Se'
_chemical_formula_sum 'C11 H14 N2 O Se'
_chemical_formula_weight 269.20
_space_group_crystal_system orthorhombic
_space_group_IT_number 33
_space_group_name_Hall 'P 2c -2n'
_space_group_name_H-M_alt 'P n a 21'
_symmetry_space_group_name_Hall 'P 2c -2n'
_symmetry_space_group_name_H-M 'P n a 21'
_atom_sites_solution_hydrogens geom
_audit_creation_method SHELXL-2014/7
_cell_angle_alpha 90
_cell_angle_beta 90
_cell_angle_gamma 90
_cell_formula_units_Z 4
_cell_length_a 7.2756(4)
_cell_length_b 15.2300(7)
_cell_length_c 10.5556(6)
_cell_measurement_reflns_used 8965
_cell_measurement_temperature 298(2)
_cell_measurement_theta_max 26.432
_cell_measurement_theta_min 2.39
_cell_volume 1169.64(11)
_computing_cell_refinement 'Bruker SAINT'
_computing_data_collection 'Bruker APEX2'
_computing_data_reduction 'Bruker SAINT'
_computing_molecular_graphics 'Bruker SHELXTL'
_computing_publication_material 'Bruker SHELXTL'
_computing_structure_refinement 'SHELXL-2014/7 (Sheldrick, 2014)'
_computing_structure_solution 'SHELXS-97 (Sheldrick 2008)'
_diffrn_ambient_temperature 298(2)
_diffrn_measured_fraction_theta_full 1.000
_diffrn_measured_fraction_theta_max 0.999
_diffrn_measurement_device_type 'Bruker PHOTON100 CMOS'
_diffrn_measurement_method '\f and \w scans'
_diffrn_radiation_type MoK\a
_diffrn_radiation_wavelength 0.71073
_diffrn_reflns_av_R_equivalents 0.0403
_diffrn_reflns_av_unetI/netI 0.0877
_diffrn_reflns_Laue_measured_fraction_full 1.000
_diffrn_reflns_Laue_measured_fraction_max 0.999
_diffrn_reflns_limit_h_max 9
_diffrn_reflns_limit_h_min -9
_diffrn_reflns_limit_k_max 19
_diffrn_reflns_limit_k_min -18
_diffrn_reflns_limit_l_max 12
_diffrn_reflns_limit_l_min -13
_diffrn_reflns_number 3208
_diffrn_reflns_point_group_measured_fraction_full 0.782
_diffrn_reflns_point_group_measured_fraction_max 0.787
_diffrn_reflns_theta_full 25.242
_diffrn_reflns_theta_max 26.432
_diffrn_reflns_theta_min 2.348
_diffrn_source X-ray
_exptl_absorpt_coefficient_mu 3.186
_exptl_absorpt_correction_T_max 0.780
_exptl_absorpt_correction_T_min 0.692
_exptl_absorpt_correction_type multi-scan
_exptl_absorpt_process_details SADABS
_exptl_crystal_colour COLORLESS
_exptl_crystal_density_diffrn 1.529
_exptl_crystal_description Niddle
_exptl_crystal_F_000 544
_exptl_crystal_size_max 0.168
_exptl_crystal_size_mid 0.099
_exptl_crystal_size_min 0.078
_refine_diff_density_max 0.382
_refine_diff_density_min -0.514
_refine_diff_density_rms 0.145
_refine_ls_abs_structure_details
;
 Flack x determined using 336 quotients [(I+)-(I-)]/[(I+)+(I-)]
 (Parsons, Flack and Wagner, Acta Cryst. B69 (2013) 249-259).
;
_refine_ls_abs_structure_Flack 0.01(2)
_refine_ls_extinction_method none
_refine_ls_goodness_of_fit_ref 1.004
_refine_ls_hydrogen_treatment constr
_refine_ls_matrix_type full
_refine_ls_number_parameters 138
_refine_ls_number_reflns 1890
_refine_ls_number_restraints 1
_refine_ls_restrained_S_all 1.004
_refine_ls_R_factor_all 0.0734
_refine_ls_R_factor_gt 0.0431
_refine_ls_shift/su_max 0.000
_refine_ls_shift/su_mean 0.000
_refine_ls_structure_factor_coef Fsqd
_refine_ls_weighting_details 'w=1/[\s^2^(Fo^2^)] where P=(Fo^2^+2Fc^2^)/3'
_refine_ls_weighting_scheme calc
_refine_ls_wR_factor_gt 0.0906
_refine_ls_wR_factor_ref 0.1037
_reflns_Friedel_coverage 0.491
_reflns_Friedel_fraction_full 0.537
_reflns_Friedel_fraction_max 0.549
_reflns_number_gt 1343
_reflns_number_total 1890
_reflns_threshold_expression 'I > 2\s(I)'
_cod_data_source_file am8b16786_si_002.cif
_cod_data_source_block Ac_OMe_b
_cod_depositor_comments
;
The following automatic conversions were performed:

'_exptl_absorpt_correction_type' value 'Multi-Scan' changed to
'multi-scan' according to
/home/data/users/saulius/crontab/automatic-downloads/current/ACS/lib/dictionaries/cif_core.dic
dictionary named 'cif_core.dic' version 2.4.2 from 2011-04-26.

Automatic conversion script
Id: cif_fix_values 4973 2017-02-22 13:04:09Z antanas 
;
_cod_database_code 4514485
_shelx_shelxl_version_number 2014/7
_shelx_space_group_comment
;
The symmetry employed for this shelxl refinement is uniquely defined
by the following loop, which should always be used as a source of
symmetry information in preference to the above space-group names.
They are only intended as comments.
;

loop_
_space_group_symop_operation_xyz
'x, y, z'
'-x, -y, z+1/2'
'x+1/2, -y+1/2, z'
'-x+1/2, y+1/2, z+1/2'

loop_
_atom_site_label
_atom_site_type_symbol
_atom_site_fract_x
_atom_site_fract_y
_atom_site_fract_z
_atom_site_U_iso_or_equiv
_atom_site_adp_type
_atom_site_occupancy
_atom_site_site_symmetry_order
_atom_site_calc_flag
_atom_site_refinement_flags_posn
_atom_site_refinement_flags_adp
Se1 Se 0.68769(10) 0.46078(3) 0.41271(12) 0.0671(3) Uani 1 1 d . .
N2 N 0.6570(6) 0.6421(3) 0.4755(6) 0.0407(13) Uani 1 1 d . .
O1 O 0.8103(6) 0.7026(3) 0.7240(5) 0.0525(12) Uani 1 1 d . .
N1 N 0.7481(8) 0.6217(3) 0.2805(6) 0.0433(13) Uani 1 1 d . .
C2 C 0.7411(9) 0.7123(4) 0.2996(7) 0.0404(15) Uani 1 1 d . .
C7 C 0.6825(7) 0.7243(3) 0.4210(10) 0.0394(14) Uani 1 1 d . .
C6 C 0.6569(8) 0.8087(4) 0.4710(8) 0.0508(18) Uani 1 1 d . .
H6 H 0.6167 0.8176 0.5536 0.061 Uiso 1 1 calc R U
C1 C 0.6996(8) 0.5791(4) 0.3874(7) 0.043(2) Uani 1 1 d . .
C8 C 0.5882(9) 0.6244(4) 0.6018(7) 0.0465(17) Uani 1 1 d . .
H8A H 0.5200 0.5697 0.6005 0.056 Uiso 1 1 calc R U
H8B H 0.5037 0.6707 0.6259 0.056 Uiso 1 1 calc R U
C9 C 0.7371(10) 0.6180(5) 0.6995(8) 0.053(2) Uani 1 1 d . .
H9A H 0.6875 0.5934 0.7770 0.064 Uiso 1 1 calc R U
H9B H 0.8337 0.5795 0.6693 0.064 Uiso 1 1 calc R U
C3 C 0.7787(9) 0.7810(5) 0.2172(8) 0.0543(19) Uani 1 1 d . .
H3 H 0.8166 0.7718 0.1341 0.065 Uiso 1 1 calc R U
C5 C 0.6948(9) 0.8778(4) 0.3907(12) 0.060(3) Uani 1 1 d . .
H5 H 0.6790 0.9350 0.4198 0.072 Uiso 1 1 calc R U
C10 C 0.9114(13) 0.7075(5) 0.8374(8) 0.074(2) Uani 1 1 d . .
H10A H 0.8382 0.6853 0.9060 0.111 Uiso 1 1 calc R U
H10B H 0.9438 0.7675 0.8540 0.111 Uiso 1 1 calc R U
H10C H 1.0211 0.6729 0.8296 0.111 Uiso 1 1 calc R U
C4 C 0.7559(11) 0.8645(5) 0.2676(10) 0.063(2) Uani 1 1 d . .
H4 H 0.7823 0.9130 0.2173 0.076 Uiso 1 1 calc R U
C11 C 0.7995(11) 0.5784(5) 0.1601(9) 0.066(2) Uani 1 1 d . .
H11A H 0.8130 0.5165 0.1739 0.099 Uiso 1 1 calc R U
H11B H 0.9137 0.6023 0.1301 0.099 Uiso 1 1 calc R U
H11C H 0.7053 0.5885 0.0981 0.099 Uiso 1 1 calc R U

loop_
_atom_site_aniso_label
_atom_site_aniso_U_11
_atom_site_aniso_U_22
_atom_site_aniso_U_33
_atom_site_aniso_U_23
_atom_site_aniso_U_13
_atom_site_aniso_U_12
Se1 0.0869(6) 0.0392(3) 0.0752(6) -0.0002(6) -0.0068(7) -0.0022(3)
N2 0.039(3) 0.043(3) 0.040(3) -0.001(3) 0.000(3) 0.000(2)
O1 0.063(3) 0.053(3) 0.041(3) 0.006(2) -0.010(2) -0.009(2)
N1 0.040(3) 0.051(3) 0.039(3) -0.004(3) 0.003(3) -0.004(3)
C2 0.035(4) 0.048(3) 0.038(4) 0.001(3) -0.004(3) 0.002(3)
C7 0.034(3) 0.037(2) 0.047(4) 0.002(5) -0.007(4) -0.002(2)
C6 0.043(4) 0.048(4) 0.062(5) -0.001(4) -0.005(3) 0.003(3)
C1 0.039(3) 0.047(3) 0.042(6) -0.002(3) -0.008(3) -0.001(3)
C8 0.045(4) 0.048(4) 0.046(4) 0.002(3) 0.008(3) -0.010(3)
C9 0.067(5) 0.044(4) 0.049(5) 0.016(3) 0.008(4) -0.001(4)
C3 0.051(5) 0.067(5) 0.045(4) 0.018(4) -0.002(3) -0.007(4)
C5 0.059(4) 0.043(3) 0.078(9) 0.000(5) -0.014(5) 0.006(3)
C10 0.081(6) 0.086(6) 0.054(6) 0.012(4) -0.020(5) -0.015(5)
C4 0.066(5) 0.051(4) 0.073(7) 0.022(4) -0.010(4) -0.005(4)
C11 0.080(6) 0.073(5) 0.044(5) -0.012(5) 0.004(5) 0.000(4)

loop_
_atom_type_symbol
_atom_type_description
_atom_type_scat_dispersion_real
_atom_type_scat_dispersion_imag
_atom_type_scat_source
C C 0.0033 0.0016 'International Tables Vol C Tables 4.2.6.8 and 6.1.1.4'
H H 0.0000 0.0000 'International Tables Vol C Tables 4.2.6.8 and 6.1.1.4'
N N 0.0061 0.0033 'International Tables Vol C Tables 4.2.6.8 and 6.1.1.4'
O O 0.0106 0.0060 'International Tables Vol C Tables 4.2.6.8 and 6.1.1.4'
Se Se -0.0929 2.2259 'International Tables Vol C Tables 4.2.6.8 and 6.1.1.4'

loop_
_geom_angle_atom_site_label_1
_geom_angle_atom_site_label_2
_geom_angle_atom_site_label_3
_geom_angle
C1 N2 C7 108.6(7)
C1 N2 C8 124.8(5)
C7 N2 C8 126.5(6)
C10 O1 C9 113.5(6)
C1 N1 C2 110.2(6)
C1 N1 C11 124.8(6)
C2 N1 C11 125.0(6)
C7 C2 C3 123.3(6)
C7 C2 N1 106.3(6)
C3 C2 N1 130.4(7)
C2 C7 N2 108.0(6)
C2 C7 C6 121.3(7)
N2 C7 C6 130.7(9)
C5 C6 C7 116.2(8)
C5 C6 H6 121.9
C7 C6 H6 121.9
N1 C1 N2 106.9(6)
N1 C1 Se1 127.6(5)
N2 C1 Se1 125.5(5)
N2 C8 C9 113.3(6)
N2 C8 H8A 108.9
C9 C8 H8A 108.9
N2 C8 H8B 108.9
C9 C8 H8B 108.9
H8A C8 H8B 107.7
O1 C9 C8 109.8(6)
O1 C9 H9A 109.7
C8 C9 H9A 109.7
O1 C9 H9B 109.7
C8 C9 H9B 109.7
H9A C9 H9B 108.2
C4 C3 C2 115.3(8)
C4 C3 H3 122.4
C2 C3 H3 122.4
C6 C5 C4 121.8(7)
C6 C5 H5 119.1
C4 C5 H5 119.1
O1 C10 H10A 109.5
O1 C10 H10B 109.5
H10A C10 H10B 109.5
O1 C10 H10C 109.5
H10A C10 H10C 109.5
H10B C10 H10C 109.5
C5 C4 C3 122.1(7)
C5 C4 H4 118.9
C3 C4 H4 118.9
N1 C11 H11A 109.5
N1 C11 H11B 109.5
H11A C11 H11B 109.5
N1 C11 H11C 109.5
H11A C11 H11C 109.5
H11B C11 H11C 109.5

loop_
_geom_bond_atom_site_label_1
_geom_bond_atom_site_label_2
_geom_bond_distance
Se1 C1 1.825(7)
N2 C1 1.372(9)
N2 C7 1.390(8)
N2 C8 1.449(9)
O1 C10 1.406(9)
O1 C9 1.418(8)
N1 C1 1.348(10)
N1 C2 1.394(8)
N1 C11 1.480(10)
C2 C7 1.363(13)
C2 C3 1.389(10)
C7 C6 1.402(9)
C6 C5 1.379(12)
C6 H6 0.9300
C8 C9 1.498(11)
C8 H8A 0.9700
C8 H8B 0.9700
C9 H9A 0.9700
C9 H9B 0.9700
C3 C4 1.388(11)
C3 H3 0.9300
C5 C4 1.388(17)
C5 H5 0.9300
C10 H10A 0.9600
C10 H10B 0.9600
C10 H10C 0.9600
C4 H4 0.9300
C11 H11A 0.9600
C11 H11B 0.9600
C11 H11C 0.9600
